data_9007823
loop_
_publ_author_name
'Isobe, M.'
'Kimizuka, N.'
'Iida, J.'
'Takekawa, S.'

_publ_section_title
;
 Structures of LuFeCoO4 and LuFe2O4
;
_journal_name_full 'Acta Crystallographica, Section C'
_journal_page_first 1917
_journal_page_last 1918
_journal_paper_doi 10.1107/S0108270190004784
_journal_volume 46
_journal_year 1990
_chemical_formula_structural LuFeCoO4
_chemical_formula_sum 'Co Fe Lu O4'
_space_group_IT_number 166
_symmetry_space_group_name_Hall '-R 3 2"'
_symmetry_space_group_name_H-M 'R -3 m :H'
_cell_angle_alpha 90
_cell_angle_beta 90
_cell_angle_gamma 120
_cell_length_a 3.4180
_cell_length_b 3.4180
_cell_length_c 25.28
_cell_formula_units_Z 3
_cell_volume 255.771
_database_code_amcsd 0010185
_exptl_crystal_density_diffrn 6.890
_cod_original_sg_symbol_H-M 'R -3 m'
_cod_original_formula_sum 'Lu (Fe Co) O4'
_cod_database_code 9007823
_amcsd_formula_title LuFeCoO4

loop_
_space_group_symop_operation_xyz
x,y,z
2/3+x,1/3+y,1/3+z
1/3+x,2/3+y,2/3+z
x,x-y,z
2/3+x,1/3+x-y,1/3+z
1/3+x,2/3+x-y,2/3+z
y,x,-z
2/3+y,1/3+x,1/3-z
1/3+y,2/3+x,2/3-z
-x+y,y,z
2/3-x+y,1/3+y,1/3+z
1/3-x+y,2/3+y,2/3+z
-x,-x+y,-z
2/3-x,1/3-x+y,1/3-z
1/3-x,2/3-x+y,2/3-z
-y,-x,z
2/3-y,1/3-x,1/3+z
1/3-y,2/3-x,2/3+z
x-y,-y,-z
2/3+x-y,1/3-y,1/3-z
1/3+x-y,2/3-y,2/3-z
y,-x+y,-z
2/3+y,1/3-x+y,1/3-z
1/3+y,2/3-x+y,2/3-z
-x+y,-x,z
2/3-x+y,1/3-x,1/3+z
1/3-x+y,2/3-x,2/3+z
-x,-y,-z
2/3-x,1/3-y,1/3-z
1/3-x,2/3-y,2/3-z
-y,x-y,z
2/3-y,1/3+x-y,1/3+z
1/3-y,2/3+x-y,2/3+z
x-y,x,-z
2/3+x-y,1/3+x,1/3-z
1/3+x-y,2/3+x,2/3-z

loop_
_atom_site_aniso_label
_atom_site_aniso_U_11
_atom_site_aniso_U_22
_atom_site_aniso_U_33
_atom_site_aniso_U_12
_atom_site_aniso_U_13
_atom_site_aniso_U_23
Lu 0.00370 0.00370 0.02350 0.00185 0.00000 0.00000
Fe 0.00720 0.00720 0.00740 0.00360 0.00000 0.00000
Co 0.00720 0.00720 0.00740 0.00360 0.00000 0.00000
O1 0.01200 0.01200 0.01700 0.00600 0.00000 0.00000
O2 0.00900 0.00900 0.00800 0.00450 0.00000 0.00000

loop_
_atom_site_label
_atom_site_fract_x
_atom_site_fract_y
_atom_site_fract_z
_atom_site_occupancy
_atom_site_U_iso_or_equiv
Lu 0.00000 0.00000 0.00000 1.00000 0.01026
Fe 0.00000 0.00000 0.21485 0.50000 0.00722
Co 0.00000 0.00000 0.21485 0.50000 0.00722
O1 0.00000 0.00000 0.12840 1.00000 0.01393
O2 0.00000 0.00000 0.29230 1.00000 0.00887

loop_
_cod_related_entry_id
_cod_related_entry_database
_cod_related_entry_code
1 AMCSD 0010185
